data_7157923
loop_
_publ_author_name
'Liang, Leilei'
'Li, Ji'
'Shen, Baochun'
'Zhang, Yili'
'Liu, Jianping'
'Chen, Jingbo'
'Liu, Dandan'

_publ_section_title
;
 The effect of carbonyl on the isomerization of a galanthan ring system
 and total synthesis of (+-)-\b-lycorane.
;
_journal_issue 12
_journal_name_full 'Organic &amp; biomolecular chemistry'
_journal_page_first 2767
_journal_page_last 2772
_journal_paper_doi 10.1039/d0ob02398a
_journal_volume 19
_journal_year 2021
_chemical_absolute_configuration ad
_chemical_formula_moiety 'C16 H17 N O4'
_chemical_formula_sum 'C16 H17 N O4'
_chemical_formula_weight 287.30
_space_group_crystal_system orthorhombic
_space_group_IT_number 19
_space_group_name_Hall 'P 2ac 2ab'
_space_group_name_H-M_alt 'P 21 21 21'
_atom_sites_solution_hydrogens geom
_audit_block_doi 10.5517/ccdc.csd.cc25fpfr
_audit_update_record
;
2020-06-10 deposited with the CCDC.	2021-03-02 downloaded from the CCDC.
;
_cell_angle_alpha 90
_cell_angle_beta 90
_cell_angle_gamma 90
_cell_formula_units_Z 4
_cell_length_a 5.2488(2)
_cell_length_b 7.5956(3)
_cell_length_c 33.4224(12)
_cell_measurement_reflns_used 9977
_cell_measurement_temperature 100.(2)
_cell_measurement_theta_max 72.3507
_cell_measurement_theta_min 2.6441
_cell_volume 1332.48(9)
_computing_cell_refinement 'SAINT V8.38A (Bruker AXS Inc., 2017)'
_computing_data_collection 'Bruker Instrument Service vV6.2.9'
_computing_data_reduction 'SAINT V8.38A (Bruker AXS Inc., 2017)'
_computing_structure_refinement 'SHELXL-2017/1 (Sheldrick, 2017)'
_computing_structure_solution 'SHELXT 2014/5 (Sheldrick, 2014)'
_diffrn_ambient_temperature 100.(2)
_diffrn_detector_area_resol_mean 7.3910
_diffrn_measured_fraction_theta_full 0.996
_diffrn_measured_fraction_theta_max 0.996
_diffrn_measurement_device_type 'Bruker D8 QUEST PHOTON II'
_diffrn_radiation_monochromator 'Helixos MX multilayer Optic'
_diffrn_radiation_type 'Cu K\a'
_diffrn_radiation_wavelength 1.54178
_diffrn_reflns_av_R_equivalents 0.0324
_diffrn_reflns_av_unetI/netI 0.0227
_diffrn_reflns_limit_h_max 6
_diffrn_reflns_limit_h_min -6
_diffrn_reflns_limit_k_max 9
_diffrn_reflns_limit_k_min -9
_diffrn_reflns_limit_l_max 41
_diffrn_reflns_limit_l_min -34
_diffrn_reflns_number 11774
_diffrn_reflns_theta_full 72.34
_diffrn_reflns_theta_max 72.34
_diffrn_reflns_theta_min 2.64
_diffrn_source 'Ius Diamond'
_diffrn_source_type Microfocus
_exptl_absorpt_coefficient_mu 0.852
_exptl_absorpt_correction_T_max 0.94
_exptl_absorpt_correction_T_min 0.75
_exptl_absorpt_correction_type multi-scan
_exptl_absorpt_process_details
;
SADABS-2016/2 - Bruker AXS area detector scaling and absorption correction
;
_exptl_crystal_colour 'clear light colourless'
_exptl_crystal_density_diffrn 1.432
_exptl_crystal_density_method 'not measured'
_exptl_crystal_description prism
_exptl_crystal_F_000 608
_exptl_crystal_size_max 0.560
_exptl_crystal_size_mid 0.130
_exptl_crystal_size_min 0.070
_refine_diff_density_max 0.222
_refine_diff_density_min -0.169
_refine_ls_abs_structure_details
;

Flack x determined using 1031 quotients [(I+)-(I-)]/[(I+)+(I-)]
(Parsons, Flack and Wagner, Acta Cryst. B69 (2013) 249-259).
;
_refine_ls_abs_structure_Flack 0.00(5)
_refine_ls_extinction_method none
_refine_ls_goodness_of_fit_ref 1.057
_refine_ls_hydrogen_treatment constr
_refine_ls_matrix_type full
_refine_ls_number_parameters 191
_refine_ls_number_reflns 2637
_refine_ls_number_restraints 0
_refine_ls_restrained_S_all 1.057
_refine_ls_R_factor_all 0.0282
_refine_ls_R_factor_gt 0.0278
_refine_ls_shift/su_max 0.001
_refine_ls_shift/su_mean 0.000
_refine_ls_structure_factor_coef Fsqd
_refine_ls_weighting_details 'w=1/[\s^2^(Fo^2^)+(0.0417P)^2^+0.2445P] where P=(Fo^2^+2Fc^2^)/3'
_refine_ls_weighting_scheme calc
_refine_ls_wR_factor_gt 0.0734
_refine_ls_wR_factor_ref 0.0737
_reflns_number_gt 2600
_reflns_number_total 2637
_reflns_threshold_expression 'I > 2\s(I)'
_cod_data_source_file d0ob02398a2.cif
_cod_data_source_block qlll1
_cod_depositor_comments
;
The following automatic conversions were performed:

data item '_exptl_absorpt_correction_type' value 'Multi-Scan' was
changed to 'multi-scan' in accordance with the
/home/data/users/saulius/crontab/automatic-downloads/rss-feeds/RSC/lib/dictionaries/cif_core.dic
dictionary named 'cif_core.dic' version 2.4.2 last updated on
2011-04-26.

Automatic conversion script
Id: cif_fix_values 7556 2019-12-06 15:28:31Z antanas 

 Adding full bibliography for 7157923.cif.
;
_cod_database_code 7157923

loop_
_space_group_symop_operation_xyz
'x, y, z'
'x+1/2, -y+1/2, -z'
'-x, y+1/2, -z+1/2'
'-x+1/2, -y, z+1/2'

loop_
_atom_site_type_symbol
_atom_site_label
_atom_site_fract_x
_atom_site_fract_y
_atom_site_fract_z
_atom_site_U_iso_or_equiv
_atom_site_adp_type
_atom_site_calc_flag
_atom_site_refinement_flags_adp
_atom_site_refinement_flags_occupancy
_atom_site_refinement_flags_posn
_atom_site_occupancy
_atom_site_disorder_assembly
_atom_site_disorder_group
O O1 0.6712(3) 0.84689(16) 0.71180(4) 0.0302(3) Uani d . . . 1 . .
O O2 0.8112(3) 0.58788(17) 0.74074(4) 0.0300(3) Uani d . . . 1 . .
O O3 0.1291(2) 0.69300(17) 0.50754(3) 0.0242(3) Uani d . . . 1 . .
H H17 0.011007 0.724947 0.4922 0.036 Uiso calc U . R 1 . .
O O4 0.4242(2) 0.67484(15) 0.57184(3) 0.0216(2) Uani d . . . 1 . .
N N1 0.1940(3) 0.22477(18) 0.60836(4) 0.0206(3) Uani d . . . 1 . .
C C1 -0.0261(3) 0.4109(2) 0.53334(5) 0.0237(3) Uani d . . . 1 . .
H H13 -0.137761 0.398915 0.509627 0.028 Uiso calc U . R 1 . .
H H1 0.137172 0.351236 0.527328 0.028 Uiso calc U . R 1 . .
C C2 -0.1523(3) 0.3211(2) 0.56920(5) 0.0219(3) Uani d . . . 1 . .
H H5 -0.333709 0.359946 0.571596 0.026 Uiso calc U . R 1 . .
C C3 -0.0097(3) 0.3564(2) 0.60860(5) 0.0192(3) Uani d . . . 1 . .
H H15 -0.1269 0.330715 0.63145 0.023 Uiso calc U . R 1 . .
C C4 0.1049(3) 0.5405(2) 0.61452(4) 0.0190(3) Uani d . . . 1 . .
H H16 -0.037196 0.619741 0.623045 0.023 Uiso calc U . R 1 . .
C C5 0.3008(3) 0.5417(2) 0.64788(4) 0.0194(3) Uani d . . . 1 . .
C C6 0.3873(3) 0.7056(2) 0.66223(5) 0.0233(3) Uani d . . . 1 . .
H H4 0.325607 0.812915 0.651288 0.028 Uiso calc U . R 1 . .
C C7 0.5633(3) 0.7051(2) 0.69245(5) 0.0238(3) Uani d . . . 1 . .
C C8 0.8697(3) 0.7715(2) 0.73583(5) 0.0284(4) Uani d . . . 1 . .
H H3 0.877213 0.830516 0.762207 0.034 Uiso calc U . R 1 . .
H H2 1.036685 0.785686 0.722439 0.034 Uiso calc U . R 1 . .
C C9 0.6493(3) 0.5496(2) 0.70956(5) 0.0238(3) Uani d . . . 1 . .
C C10 -0.1388(4) 0.1180(2) 0.56580(5) 0.0276(4) Uani d . . . 1 . .
H H6 -0.304504 0.064303 0.572924 0.033 Uiso calc U . R 1 . .
H H12 -0.093446 0.082272 0.538223 0.033 Uiso calc U . R 1 . .
C C11 0.0687(4) 0.0611(2) 0.59539(5) 0.0283(4) Uani d . . . 1 . .
H H7 -0.00739 -0.000925 0.618548 0.034 Uiso calc U . R 1 . .
H H11 0.192527 -0.018387 0.582252 0.034 Uiso calc U . R 1 . .
C C12 0.3113(3) 0.2085(2) 0.64760(5) 0.0231(3) Uani d . . . 1 . .
H H8 0.461139 0.129751 0.645701 0.028 Uiso calc U . R 1 . .
H H9 0.188188 0.154336 0.666354 0.028 Uiso calc U . R 1 . .
C C13 0.3946(3) 0.3855(2) 0.66387(4) 0.0207(3) Uani d . . . 1 . .
C C14 0.5703(3) 0.3883(2) 0.69591(5) 0.0234(3) Uani d . . . 1 . .
H H10 0.631397 0.282321 0.707563 0.028 Uiso calc U . R 1 . .
C C15 0.0244(3) 0.6069(2) 0.54127(4) 0.0203(3) Uani d . . . 1 . .
H H14 -0.13804 0.66609 0.549231 0.024 Uiso calc U . R 1 . .
C C16 0.2112(3) 0.6150(2) 0.57540(5) 0.0177(3) Uani d . . . 1 . .

loop_
_atom_site_aniso_label
_atom_site_aniso_U_11
_atom_site_aniso_U_22
_atom_site_aniso_U_33
_atom_site_aniso_U_12
_atom_site_aniso_U_13
_atom_site_aniso_U_23
O1 0.0370(7) 0.0271(6) 0.0264(6) -0.0015(5) -0.0072(5) -0.0075(5)
O2 0.0323(7) 0.0334(6) 0.0244(6) -0.0001(6) -0.0078(5) -0.0030(5)
O3 0.0204(5) 0.0337(6) 0.0185(5) -0.0003(5) 0.0005(4) 0.0096(5)
O4 0.0193(5) 0.0239(5) 0.0215(5) -0.0003(5) 0.0011(4) 0.0015(4)
N1 0.0230(6) 0.0163(6) 0.0226(6) 0.0013(6) -0.0015(5) -0.0006(5)
C1 0.0260(8) 0.0271(8) 0.0179(7) -0.0014(7) -0.0026(6) -0.0001(6)
C2 0.0200(7) 0.0222(7) 0.0235(8) -0.0010(6) -0.0017(6) 0.0013(6)
C3 0.0183(7) 0.0206(8) 0.0188(7) 0.0005(6) 0.0025(6) 0.0024(5)
C4 0.0199(7) 0.0192(7) 0.0178(7) 0.0026(6) 0.0025(6) 0.0005(6)
C5 0.0212(8) 0.0222(7) 0.0148(6) 0.0015(6) 0.0038(6) 0.0008(6)
C6 0.0292(8) 0.0218(7) 0.0190(7) 0.0032(7) 0.0017(6) -0.0006(6)
C7 0.0272(8) 0.0251(8) 0.0191(7) -0.0011(7) 0.0031(6) -0.0040(6)
C8 0.0260(8) 0.0342(9) 0.0248(8) -0.0024(7) -0.0017(7) -0.0064(7)
C9 0.0228(8) 0.0322(9) 0.0163(7) 0.0011(7) -0.0002(6) -0.0016(7)
C10 0.0306(9) 0.0240(8) 0.0283(8) -0.0029(7) -0.0070(7) 0.0006(7)
C11 0.0323(9) 0.0195(8) 0.0329(9) -0.0005(7) -0.0067(8) 0.0001(7)
C12 0.0262(8) 0.0192(7) 0.0240(8) 0.0008(7) -0.0014(7) 0.0034(6)
C13 0.0221(8) 0.0228(7) 0.0171(7) 0.0004(7) 0.0038(6) 0.0010(6)
C14 0.0245(8) 0.0259(8) 0.0198(7) 0.0026(7) 0.0002(6) 0.0029(6)
C15 0.0183(7) 0.0242(8) 0.0183(7) 0.0015(6) 0.0023(6) 0.0046(6)
C16 0.0191(7) 0.0148(6) 0.0192(7) 0.0047(6) 0.0029(6) 0.0002(5)

loop_
_atom_type_symbol
_atom_type_description
_atom_type_scat_dispersion_real
_atom_type_scat_dispersion_imag
_atom_type_scat_source
C C 0.0181 0.0091 'International Tables Vol C Tables 4.2.6.8 and 6.1.1.4'
H H 0.0000 0.0000 'International Tables Vol C Tables 4.2.6.8 and 6.1.1.4'
N N 0.0311 0.0180 'International Tables Vol C Tables 4.2.6.8 and 6.1.1.4'
O O 0.0492 0.0322 'International Tables Vol C Tables 4.2.6.8 and 6.1.1.4'

loop_
_geom_angle_atom_site_label_1
_geom_angle_atom_site_label_2
_geom_angle_atom_site_label_3
_geom_angle_site_symmetry_1
_geom_angle_site_symmetry_3
_geom_angle
_geom_angle_publ_flag
C7 O1 C8 . . 104.42(14) ?
C9 O2 C8 . . 104.51(14) ?
C15 O3 H17 . . 109.5 ?
C12 N1 C3 . . 111.24(12) ?
C12 N1 C11 . . 112.52(13) ?
C3 N1 C11 . . 104.60(13) ?
C2 C1 C15 . . 111.83(13) ?
C2 C1 H13 . . 109.3 ?
C15 C1 H13 . . 109.3 ?
C2 C1 H1 . . 109.3 ?
C15 C1 H1 . . 109.3 ?
H13 C1 H1 . . 107.9 ?
C1 C2 C3 . . 112.47(13) ?
C1 C2 C10 . . 111.52(14) ?
C3 C2 C10 . . 102.36(13) ?
C1 C2 H5 . . 110.1 ?
C3 C2 H5 . . 110.1 ?
C10 C2 H5 . . 110.1 ?
N1 C3 C4 . . 109.67(13) ?
N1 C3 C2 . . 103.40(13) ?
C4 C3 C2 . . 117.38(13) ?
N1 C3 H15 . . 108.7 ?
C4 C3 H15 . . 108.7 ?
C2 C3 H15 . . 108.7 ?
C5 C4 C16 . . 112.27(13) ?
C5 C4 C3 . . 111.48(13) ?
C16 C4 C3 . . 111.68(12) ?
C5 C4 H16 . . 107.0 ?
C16 C4 H16 . . 107.0 ?
C3 C4 H16 . . 107.0 ?
C13 C5 C6 . . 120.58(15) ?
C13 C5 C4 . . 121.13(14) ?
C6 C5 C4 . . 118.29(14) ?
C7 C6 C5 . . 117.77(15) ?
C7 C6 H4 . . 121.1 ?
C5 C6 H4 . . 121.1 ?
C6 C7 O1 . . 128.42(16) ?
C6 C7 C9 . . 121.75(16) ?
O1 C7 C9 . . 109.76(14) ?
O1 C8 O2 . . 107.23(14) ?
O1 C8 H3 . . 110.3 ?
O2 C8 H3 . . 110.3 ?
O1 C8 H2 . . 110.3 ?
O2 C8 H2 . . 110.3 ?
H3 C8 H2 . . 108.5 ?
C14 C9 O2 . . 128.87(16) ?
C14 C9 C7 . . 121.66(15) ?
O2 C9 C7 . . 109.46(15) ?
C11 C10 C2 . . 105.45(14) ?
C11 C10 H6 . . 110.7 ?
C2 C10 H6 . . 110.7 ?
C11 C10 H12 . . 110.7 ?
C2 C10 H12 . . 110.7 ?
H6 C10 H12 . . 108.8 ?
N1 C11 C10 . . 105.61(13) ?
N1 C11 H7 . . 110.6 ?
C10 C11 H7 . . 110.6 ?
N1 C11 H11 . . 110.6 ?
C10 C11 H11 . . 110.6 ?
H7 C11 H11 . . 108.8 ?
N1 C12 C13 . . 111.76(13) ?
N1 C12 H8 . . 109.3 ?
C13 C12 H8 . . 109.3 ?
N1 C12 H9 . . 109.3 ?
C13 C12 H9 . . 109.3 ?
H8 C12 H9 . . 107.9 ?
C5 C13 C14 . . 120.59(15) ?
C5 C13 C12 . . 121.12(14) ?
C14 C13 C12 . . 118.29(14) ?
C9 C14 C13 . . 117.57(15) ?
C9 C14 H10 . . 121.2 ?
C13 C14 H10 . . 121.2 ?
O3 C15 C16 . . 109.39(13) ?
O3 C15 C1 . . 112.21(13) ?
C16 C15 C1 . . 106.44(13) ?
O3 C15 H14 . . 109.6 ?
C16 C15 H14 . . 109.6 ?
C1 C15 H14 . . 109.6 ?
O4 C16 C15 . . 122.78(14) ?
O4 C16 C4 . . 123.94(14) ?
C15 C16 C4 . . 113.27(13) ?

loop_
_geom_bond_atom_site_label_1
_geom_bond_atom_site_label_2
_geom_bond_site_symmetry_2
_geom_bond_distance
_geom_bond_publ_flag
O1 C7 . 1.378(2) ?
O1 C8 . 1.435(2) ?
O2 C9 . 1.376(2) ?
O2 C8 . 1.437(2) ?
O3 C15 . 1.4147(18) ?
O3 H17 . 0.84 ?
O4 C16 . 1.213(2) ?
N1 C12 . 1.454(2) ?
N1 C3 . 1.464(2) ?
N1 C11 . 1.472(2) ?
C1 C2 . 1.530(2) ?
C1 C15 . 1.535(2) ?
C1 H13 . 0.99 ?
C1 H1 . 0.99 ?
C2 C3 . 1.538(2) ?
C2 C10 . 1.548(2) ?
C2 H5 . 1.0 ?
C3 C4 . 1.535(2) ?
C3 H15 . 1.0 ?
C4 C5 . 1.517(2) ?
C4 C16 . 1.530(2) ?
C4 H16 . 1.0 ?
C5 C13 . 1.392(2) ?
C5 C6 . 1.409(2) ?
C6 C7 . 1.369(2) ?
C6 H4 . 0.95 ?
C7 C9 . 1.388(3) ?
C8 H3 . 0.99 ?
C8 H2 . 0.99 ?
C9 C14 . 1.372(3) ?
C10 C11 . 1.533(2) ?
C10 H6 . 0.99 ?
C10 H12 . 0.99 ?
C11 H7 . 0.99 ?
C11 H11 . 0.99 ?
C12 C13 . 1.514(2) ?
C12 H8 . 0.99 ?
C12 H9 . 0.99 ?
C13 C14 . 1.413(2) ?
C14 H10 . 0.95 ?
C15 C16 . 1.505(2) ?
C15 H14 . 1.0 ?

loop_
_geom_hbond_atom_site_label_D
_geom_hbond_atom_site_label_H
_geom_hbond_atom_site_label_A
_geom_hbond_site_symmetry_A
_geom_hbond_distance_DH
_geom_hbond_distance_HA
_geom_hbond_distance_DA
_geom_hbond_angle_DHA
_geom_hbond_publ_flag
O3 H17 O3 2_466 0.84 2.10 2.8091(9) 142.0 ?
O3 H17 O4 2_466 0.84 2.32 3.0334(15) 143.5 ?
C11 H11 O4 1_545 0.99 2.65 3.565(2) 153.6 ?
C15 H14 O3 2_466 1.00 2.50 3.0458(19) 114.1 ?
C15 H14 O4 1_455 1.00 2.42 3.3516(19) 154.8 ?

loop_
_geom_torsion_atom_site_label_1
_geom_torsion_atom_site_label_2
_geom_torsion_atom_site_label_3
_geom_torsion_atom_site_label_4
_geom_torsion_site_symmetry_1
_geom_torsion_site_symmetry_2
_geom_torsion_site_symmetry_3
_geom_torsion_site_symmetry_4
_geom_torsion
_geom_torsion_publ_flag
C15 C1 C2 C3 . . . . -50.74(19) ?
C15 C1 C2 C10 . . . . -165.07(14) ?
C12 N1 C3 C4 . . . . 68.13(16) ?
C11 N1 C3 C4 . . . . -170.14(12) ?
C12 N1 C3 C2 . . . . -165.91(13) ?
C11 N1 C3 C2 . . . . -44.18(15) ?
C1 C2 C3 N1 . . . . -83.32(16) ?
C10 C2 C3 N1 . . . . 36.48(15) ?
C1 C2 C3 C4 . . . . 37.55(19) ?
C10 C2 C3 C4 . . . . 157.35(14) ?
N1 C3 C4 C5 . . . . -45.87(16) ?
C2 C3 C4 C5 . . . . -163.41(13) ?
N1 C3 C4 C16 . . . . 80.62(15) ?
C2 C3 C4 C16 . . . . -36.92(19) ?
C16 C4 C5 C13 . . . . -113.73(16) ?
C3 C4 C5 C13 . . . . 12.4(2) ?
C16 C4 C5 C6 . . . . 65.88(18) ?
C3 C4 C5 C6 . . . . -167.96(14) ?
C13 C5 C6 C7 . . . . -0.7(2) ?
C4 C5 C6 C7 . . . . 179.73(14) ?
C5 C6 C7 O1 . . . . -178.48(15) ?
C5 C6 C7 C9 . . . . -2.0(2) ?
C8 O1 C7 C6 . . . . -171.00(17) ?
C8 O1 C7 C9 . . . . 12.20(18) ?
C7 O1 C8 O2 . . . . -20.54(17) ?
C9 O2 C8 O1 . . . . 21.15(17) ?
C8 O2 C9 C14 . . . . 167.57(17) ?
C8 O2 C9 C7 . . . . -13.70(17) ?
C6 C7 C9 C14 . . . . 2.8(3) ?
O1 C7 C9 C14 . . . . 179.83(15) ?
C6 C7 C9 O2 . . . . -176.07(15) ?
O1 C7 C9 O2 . . . . 0.98(19) ?
C1 C2 C10 C11 . . . . 104.59(16) ?
C3 C2 C10 C11 . . . . -15.87(17) ?
C12 N1 C11 C10 . . . . 154.57(14) ?
C3 N1 C11 C10 . . . . 33.68(17) ?
C2 C10 C11 N1 . . . . -10.00(19) ?
C3 N1 C12 C13 . . . . -52.11(18) ?
C11 N1 C12 C13 . . . . -169.11(14) ?
C6 C5 C13 C14 . . . . 2.7(2) ?
C4 C5 C13 C14 . . . . -177.73(14) ?
C6 C5 C13 C12 . . . . -177.49(15) ?
C4 C5 C13 C12 . . . . 2.1(2) ?
N1 C12 C13 C5 . . . . 17.0(2) ?
N1 C12 C13 C14 . . . . -163.14(14) ?
O2 C9 C14 C13 . . . . 177.89(16) ?
C7 C9 C14 C13 . . . . -0.7(2) ?
C5 C13 C14 C9 . . . . -2.0(2) ?
C12 C13 C14 C9 . . . . 178.21(14) ?
C2 C1 C15 O3 . . . . -176.97(12) ?
C2 C1 C15 C16 . . . . 63.41(17) ?
O3 C15 C16 O4 . . . . -5.5(2) ?
C1 C15 C16 O4 . . . . 115.90(16) ?
O3 C15 C16 C4 . . . . 174.53(13) ?
C1 C15 C16 C4 . . . . -64.03(16) ?
C5 C4 C16 O4 . . . . -2.8(2) ?
C3 C4 C16 O4 . . . . -128.86(15) ?
C5 C4 C16 C15 . . . . 177.13(13) ?
C3 C4 C16 C15 . . . . 51.07(18) ?
